data_2240198
loop_
_publ_author_name
'Laskar, Payel'
'Kuwamura, Naoto'
'Yoshinari, Nobuto'
'Konno, Takumi'

_publ_section_title
;
 Crystal structure of
 (2<i>S</i>,4<i>S</i>)-5,5-dimethyl-2-(pyridin-2-yl)-1,3-thiazolidine-4-carboxylic
 acid
;
_journal_issue 12
_journal_name_full 'Acta Crystallographica Section E'
_journal_page_first o1264
_journal_paper_doi 10.1107/S1600536814024854
_journal_volume 70
_journal_year 2014
_chemical_formula_iupac 'C11 H14 N2 O2 S'
_chemical_formula_moiety 'C11 H14 N2 O2 S'
_chemical_formula_sum 'C11 H14 N2 O2 S'
_chemical_formula_weight 238.30
_chemical_name_systematic '(2<i>S</i>,4<i>S</i>)-5,5-Dimethyl-2-(pyridin-2-yl)-1,3-thiazolidine-4-carboxylic acid'
_space_group_crystal_system orthorhombic
_space_group_IT_number 19
_space_group_name_Hall 'P 2ac 2ab'
_space_group_name_H-M_alt 'P 21 21 21'
_symmetry_space_group_name_Hall 'P 2ac 2ab'
_symmetry_space_group_name_H-M 'P 21 21 21'
_atom_sites_solution_hydrogens geom
_atom_sites_solution_primary direct
_atom_sites_solution_secondary difmap
_cell_angle_alpha 90.0000
_cell_angle_beta 90.0000
_cell_angle_gamma 90.0000
_cell_formula_units_Z 4
_cell_length_a 7.906(4)
_cell_length_b 11.306(5)
_cell_length_c 13.504(7)
_cell_measurement_reflns_used 606
_cell_measurement_temperature 200
_cell_measurement_theta_max 21.84
_cell_measurement_theta_min 3.02
_cell_volume 1207.1(10)
_computing_cell_refinement
;
PROCESS-AUTO (Rigaku, 1998)
;
_computing_data_collection
;
PROCESS-AUTO (Rigaku, 1998)
;
_computing_data_reduction
;
PROCESS-AUTO (Rigaku, 1998)
;
_computing_molecular_graphics
;
CrystalStructure (Rigaku, 2014)
;
_computing_publication_material
;
CrystalStructure (Rigaku, 2014)
;
_computing_structure_refinement
;
SHELXL2013 (Sheldrick, 2008)
;
_computing_structure_solution
;
SIR92 (Altomare <i>et al.</i>,  1993)
;
_diffrn_ambient_temperature 200
_diffrn_measured_fraction_theta_full 0.998
_diffrn_measured_fraction_theta_max 0.999
_diffrn_measurement_device_type 'Rigaku R-AXIS RAPID'
_diffrn_measurement_method \w
_diffrn_radiation_type 'Mo K\a'
_diffrn_radiation_wavelength 0.71075
_diffrn_reflns_av_R_equivalents 0.0204
_diffrn_reflns_limit_h_max 10
_diffrn_reflns_limit_h_min -10
_diffrn_reflns_limit_k_max 13
_diffrn_reflns_limit_k_min -14
_diffrn_reflns_limit_l_max 17
_diffrn_reflns_limit_l_min -17
_diffrn_reflns_number 9629
_diffrn_reflns_theta_full 25.242
_diffrn_reflns_theta_max 27.484
_diffrn_reflns_theta_min 3.017
_diffrn_standards_number 0
_exptl_absorpt_coefficient_mu 0.255
_exptl_absorpt_correction_T_max 0.938
_exptl_absorpt_correction_T_min 0.785
_exptl_absorpt_correction_type multi-scan
_exptl_absorpt_process_details
;
(ABSCOR; Higashi, 1995)
;
_exptl_crystal_colour colorless
_exptl_crystal_density_diffrn 1.311
_exptl_crystal_density_method 'not measured'
_exptl_crystal_description block
_exptl_crystal_F_000 504.00
_exptl_crystal_size_max 0.250
_exptl_crystal_size_mid 0.250
_exptl_crystal_size_min 0.250
_refine_diff_density_max 0.23
_refine_diff_density_min -0.18
_refine_ls_abs_structure_details
;
Flack <i>x</i> determined using 1118 quotients
[(<i>I</i>^+^)-(<i>I</i>^-^)]/[(<i>I</i>^+^)+(<i>I</i>^-^)]
(Parsons <i>et al.</i>, 2013)
;
_refine_ls_abs_structure_Flack 0.01(9)
_refine_ls_extinction_method none
_refine_ls_goodness_of_fit_ref 1.102
_refine_ls_hydrogen_treatment mixed
_refine_ls_number_parameters 152
_refine_ls_number_reflns 2767
_refine_ls_number_restraints 0
_refine_ls_R_factor_all 0.0290
_refine_ls_R_factor_gt 0.0281
_refine_ls_shift/su_max 0.000
_refine_ls_structure_factor_coef Fsqd
_refine_ls_weighting_details 'w = 1/[\s^2^(Fo^2^)+(0.0450P)^2^+0.1433P] where P=(Fo^2^+2Fc^2^)/3'
_refine_ls_weighting_scheme calc
_refine_ls_wR_factor_gt 0.0737
_refine_ls_wR_factor_ref 0.0742
_reflns_number_gt 2711
_reflns_number_total 2767
_reflns_threshold_expression F^2^>2\s(F^2^)
_cod_data_source_file is5377sup1.cif
_cod_data_source_block I
_cod_database_code 2240198
_cod_database_fobs_code 2240198

loop_
_symmetry_equiv_pos_site_id
_space_group_symop_operation_xyz
1 +X,+Y,+Z
2 1/2+X,1/2-Y,-Z
3 -X,1/2+Y,1/2-Z
4 1/2-X,-Y,1/2+Z

loop_
_atom_site_type_symbol
_atom_site_label
_atom_site_fract_x
_atom_site_fract_y
_atom_site_fract_z
_atom_site_U_iso_or_equiv
_atom_site_adp_type
_atom_site_calc_flag
_atom_site_refinement_flags
_atom_site_occupancy
S S1 0.73917(6) 0.55168(4) 0.77596(3) 0.03414(14) Uani d . 1
O O1 0.8795(2) 0.83178(13) 0.53057(12) 0.0499(4) Uani d . 1
O O2 0.9289(2) 0.65820(14) 0.45666(11) 0.0409(4) Uani d . 1
N N1 0.63325(18) 0.85167(14) 0.83052(11) 0.0277(3) Uani d . 1
N N2 0.65342(19) 0.73327(14) 0.65780(10) 0.0261(3) Uani d . 1
C C1 0.5500(2) 0.74879(16) 0.82907(12) 0.0256(3) Uani d . 1
C C2 0.4421(3) 0.71255(17) 0.90457(14) 0.0334(4) Uani d . 1
C C3 0.4220(3) 0.78569(19) 0.98617(14) 0.0363(4) Uani d . 1
C C4 0.5073(3) 0.89258(17) 0.98869(14) 0.0335(4) Uani d . 1
C C5 0.6099(2) 0.92190(16) 0.90928(14) 0.0308(4) Uani d . 1
C C6 0.5841(2) 0.66856(16) 0.74195(12) 0.0263(3) Uani d . 1
C C7 0.7626(2) 0.65411(15) 0.60028(11) 0.0242(3) Uani d . 1
C C8 0.8809(2) 0.58482(16) 0.67186(13) 0.0265(3) Uani d . 1
C C9 0.8626(2) 0.72556(17) 0.52484(12) 0.0295(4) Uani d . 1
C C10 0.9418(3) 0.46896(18) 0.62677(16) 0.0390(4) Uani d . 1
C C11 1.0304(3) 0.6594(2) 0.70700(16) 0.0407(5) Uani d . 1
H H2 0.38344 0.63938 0.90033 0.0401 Uiso calc R 1
H H3 0.35091 0.76278 1.03953 0.0436 Uiso calc R 1
H H4 0.49563 0.94457 1.04353 0.0402 Uiso calc R 1
H H5 0.66695 0.99584 0.91074 0.0369 Uiso calc R 1
H H6 0.47579 0.63008 0.72142 0.0315 Uiso calc R 1
H H7 0.68972 0.59616 0.56409 0.0290 Uiso calc R 1
H H10A 0.84418 0.42248 0.60474 0.0468 Uiso calc R 1
H H10B 1.01526 0.48577 0.57003 0.0468 Uiso calc R 1
H H10C 1.00522 0.42406 0.67652 0.0468 Uiso calc R 1
H H11A 0.98853 0.73348 0.73572 0.0488 Uiso calc R 1
H H11B 1.09424 0.61552 0.75716 0.0488 Uiso calc R 1
H H11C 1.10427 0.67722 0.65067 0.0488 Uiso calc R 1
H H12 0.711(3) 0.790(2) 0.6820(17) 0.0392 Uiso calc R 1
H H13 0.992(4) 0.696(3) 0.424(2) 0.0614 Uiso calc R 1

loop_
_atom_site_aniso_label
_atom_site_aniso_U_11
_atom_site_aniso_U_22
_atom_site_aniso_U_33
_atom_site_aniso_U_12
_atom_site_aniso_U_13
_atom_site_aniso_U_23
S1 0.0440(3) 0.0322(2) 0.0262(2) 0.0066(2) 0.00704(19) 0.00796(16)
O1 0.0704(11) 0.0304(8) 0.0487(9) -0.0018(7) 0.0192(8) 0.0082(7)
O2 0.0512(9) 0.0432(8) 0.0282(7) -0.0165(7) 0.0152(6) -0.0046(6)
N1 0.0281(7) 0.0288(8) 0.0263(7) -0.0001(6) 0.0014(6) 0.0008(6)
N2 0.0305(7) 0.0296(8) 0.0183(6) 0.0036(6) -0.0018(6) 0.0012(6)
C1 0.0241(7) 0.0314(9) 0.0214(7) 0.0026(6) -0.0028(6) 0.0014(6)
C2 0.0336(9) 0.0336(10) 0.0331(9) -0.0037(8) 0.0061(8) 0.0012(8)
C3 0.0391(10) 0.0418(11) 0.0281(9) 0.0034(9) 0.0105(8) 0.0032(8)
C4 0.0402(10) 0.0344(10) 0.0259(8) 0.0106(8) 0.0019(7) -0.0020(7)
C5 0.0331(9) 0.0274(9) 0.0318(9) 0.0026(7) -0.0001(7) -0.0002(7)
C6 0.0262(8) 0.0310(8) 0.0216(8) -0.0017(7) -0.0010(6) 0.0010(7)
C7 0.0269(7) 0.0273(7) 0.0184(6) -0.0040(7) -0.0009(6) 0.0005(6)
C8 0.0289(8) 0.0267(8) 0.0238(8) -0.0004(6) 0.0015(7) 0.0013(6)
C9 0.0331(8) 0.0333(9) 0.0222(8) -0.0035(7) -0.0001(7) 0.0044(7)
C10 0.0444(11) 0.0324(10) 0.0402(11) 0.0066(9) 0.0088(9) -0.0016(8)
C11 0.0365(10) 0.0435(11) 0.0421(11) -0.0056(9) -0.0132(9) 0.0019(9)

loop_
_atom_type_symbol
_atom_type_description
_atom_type_scat_dispersion_real
_atom_type_scat_dispersion_imag
_atom_type_scat_source
C C 0.0033 0.0016
;
International Tables for Crystallography
(Vol. C, Tables 4.2.6.8 and 6.1.1.4)
;
H H 0.0000 0.0000
;
International Tables for Crystallography
(Vol. C, Table 6.1.1.4)
;
N N 0.0061 0.0033
;
International Tables for Crystallography
(Vol. C, Tables 4.2.6.8 and 6.1.1.4)
;
S S 0.1246 0.1234
;
International Tables for Crystallography
(Vol. C, Tables 4.2.6.8 and 6.1.1.4)
;
O O 0.0106 0.0060
;
International Tables for Crystallography
(Vol. C, Tables 4.2.6.8 and 6.1.1.4)
;

loop_
_geom_angle_atom_site_label_1
_geom_angle_atom_site_label_2
_geom_angle_atom_site_label_3
_geom_angle
_geom_angle_publ_flag
C6 S1 C8 93.90(8) yes
C1 N1 C5 117.35(15) yes
C6 N2 C7 109.13(14) yes
N1 C1 C2 123.21(16) yes
N1 C1 C6 116.48(15) yes
C2 C1 C6 120.26(16) yes
C1 C2 C3 118.48(18) yes
C2 C3 C4 118.98(18) yes
C3 C4 C5 118.37(18) yes
N1 C5 C4 123.59(17) yes
S1 C6 N2 107.54(12) yes
S1 C6 C1 110.63(12) yes
N2 C6 C1 111.90(15) yes
N2 C7 C8 109.38(13) yes
N2 C7 C9 109.66(14) yes
C8 C7 C9 111.77(14) yes
S1 C8 C7 102.22(12) yes
S1 C8 C10 108.89(13) yes
S1 C8 C11 110.30(13) yes
C7 C8 C10 112.01(15) yes
C7 C8 C11 112.32(15) yes
C10 C8 C11 110.76(16) yes
O1 C9 O2 125.42(18) yes
O1 C9 C7 122.76(16) yes
O2 C9 C7 111.80(16) yes
C9 O2 H13 109(2) no
C6 N2 H12 106.1(15) no
C7 N2 H12 110.5(16) no
C1 C2 H2 120.764 no
C3 C2 H2 120.760 no
C2 C3 H3 120.513 no
C4 C3 H3 120.502 no
C3 C4 H4 120.818 no
C5 C4 H4 120.808 no
N1 C5 H5 118.207 no
C4 C5 H5 118.203 no
S1 C6 H6 108.899 no
N2 C6 H6 108.902 no
C1 C6 H6 108.903 no
N2 C7 H7 108.652 no
C8 C7 H7 108.655 no
C9 C7 H7 108.656 no
C8 C10 H10A 109.475 no
C8 C10 H10B 109.471 no
C8 C10 H10C 109.472 no
H10A C10 H10B 109.472 no
H10A C10 H10C 109.467 no
H10B C10 H10C 109.470 no
C8 C11 H11A 109.470 no
C8 C11 H11B 109.475 no
C8 C11 H11C 109.473 no
H11A C11 H11B 109.465 no
H11A C11 H11C 109.474 no
H11B C11 H11C 109.470 no

loop_
_geom_bond_atom_site_label_1
_geom_bond_atom_site_label_2
_geom_bond_distance
_geom_bond_publ_flag
S1 C6 1.8599(19) yes
S1 C8 1.8362(19) yes
O1 C9 1.211(2) yes
O2 C9 1.305(2) yes
N1 C1 1.337(2) yes
N1 C5 1.340(2) yes
N2 C6 1.458(2) yes
N2 C7 1.466(2) yes
C1 C2 1.391(3) yes
C1 C6 1.510(2) yes
C2 C3 1.387(3) yes
C3 C4 1.384(3) yes
C4 C5 1.385(3) yes
C7 C8 1.556(2) yes
C7 C9 1.522(2) yes
C8 C10 1.523(3) yes
C8 C11 1.528(3) yes
O2 H13 0.79(3) no
N2 H12 0.85(2) no
C2 H2 0.950 no
C3 H3 0.950 no
C4 H4 0.950 no
C5 H5 0.950 no
C6 H6 1.000 no
C7 H7 1.000 no
C10 H10A 0.980 no
C10 H10B 0.980 no
C10 H10C 0.980 no
C11 H11A 0.980 no
C11 H11B 0.980 no
C11 H11C 0.980 no

loop_
_geom_hbond_atom_site_label_D
_geom_hbond_atom_site_label_H
_geom_hbond_atom_site_label_A
_geom_hbond_site_symmetry_A
_geom_hbond_distance_DH
_geom_hbond_distance_HA
_geom_hbond_distance_DA
_geom_hbond_angle_DHA
_geom_hbond_publ_flag
O2 H13 N2 2_566 0.79(3) 1.87(3) 2.654(2) 173(3) yes
C3 H3 Cg 2_467 0.95 2.81 3.629(2) 145 yes
